data_4073241
loop_
_publ_author_name
'Edworthy, Ian S.'
'Blake, Alexander J.'
'Wilson, Claire'
'Arnold, Polly L.'

_publ_section_title
;
 Synthesis and NHC Lability of d0Lithium, Yttrium, Titanium, and Zirconium
 Amido Bis(N-heterocyclic carbene) Complexes
;
_journal_issue 15
_journal_name_full Organometallics
_journal_page_first 3684
_journal_paper_doi 10.1021/om0701874
_journal_volume 26
_journal_year 2007
_chemical_formula_moiety 'C34.25 H52.63 Cl N6 Si2 Y'
_chemical_formula_sum 'C34.25 H52.63 Cl N6 Si2 Y'
_chemical_formula_weight 728.99
_chemical_name_systematic
; 
 ? 
;
_space_group_IT_number 14
_symmetry_cell_setting monoclinic
_symmetry_space_group_name_Hall '-P 2yn'
_symmetry_space_group_name_H-M 'P 1 21/n 1'
_atom_sites_solution_hydrogens 'geom, except Me from difmap'
_atom_sites_solution_primary direct
_atom_sites_solution_secondary difmap
_audit_creation_method 'enCIFer editing of SHELXL97 CIF output'
_cell_angle_alpha 90.00
_cell_angle_beta 104.618(2)
_cell_angle_gamma 90.00
_cell_formula_units_Z 8
_cell_length_a 15.9217(6)
_cell_length_b 31.6519(12)
_cell_length_c 18.4820(7)
_cell_measurement_reflns_used 8937
_cell_measurement_temperature 120(2)
_cell_measurement_theta_max 24.80
_cell_measurement_theta_min 2.20
_cell_volume 9012.5(6)
_computing_cell_refinement 'Bruker SAINT version 7.12a (Bruker, 2005)'
_computing_data_collection 'Bruker APEX2 version 1.0-27 (Bruker, 2005)'
_computing_data_reduction 'Bruker SAINT'
_computing_molecular_graphics 'Bruker SHELXTL'
_computing_publication_material 'enCIFer(Allen et al.,2004);PLATON(Spek,2003)'
_computing_structure_refinement 'SHELXL-97 (Sheldrick, 1998)'
_computing_structure_solution 'Bruker SHELXTL'
_diffrn_ambient_temperature 120(2)
_diffrn_measured_fraction_theta_full 0.992
_diffrn_measured_fraction_theta_max 0.992
_diffrn_measurement_device_type 'Bruker ApexII CCD area detector'
_diffrn_measurement_method \w
_diffrn_radiation_monochromator 'silicon (111)'
_diffrn_radiation_source 'Daresbury SRS Station 9.8'
_diffrn_radiation_type synchrotron
_diffrn_radiation_wavelength 0.67120
_diffrn_reflns_av_R_equivalents 0.0462
_diffrn_reflns_av_sigmaI/netI 0.0404
_diffrn_reflns_limit_h_max 19
_diffrn_reflns_limit_h_min -19
_diffrn_reflns_limit_k_max 39
_diffrn_reflns_limit_k_min -39
_diffrn_reflns_limit_l_max 23
_diffrn_reflns_limit_l_min -23
_diffrn_reflns_number 75591
_diffrn_reflns_theta_full 24.81
_diffrn_reflns_theta_max 24.81
_diffrn_reflns_theta_min 2.24
_diffrn_standards_decay_% 0
_diffrn_standards_number 0
_exptl_absorpt_coefficient_mu 1.433
_exptl_absorpt_correction_T_max 0.9719
_exptl_absorpt_correction_T_min 0.8138
_exptl_absorpt_correction_type multi-scan
_exptl_absorpt_process_details '(SADABS; Bruker, 2004)'
_exptl_crystal_colour 'pale red'
_exptl_crystal_density_diffrn 1.075
_exptl_crystal_density_method 'not measured'
_exptl_crystal_description plate
_exptl_crystal_F_000 3073
_exptl_crystal_size_max 0.15
_exptl_crystal_size_mid 0.12
_exptl_crystal_size_min 0.02
_refine_diff_density_max 0.431
_refine_diff_density_min -0.339
_refine_diff_density_rms 0.056
_refine_ls_extinction_method none
_refine_ls_goodness_of_fit_ref 1.078
_refine_ls_hydrogen_treatment constr
_refine_ls_matrix_type full
_refine_ls_number_parameters 815
_refine_ls_number_reflns 18299
_refine_ls_number_restraints 6
_refine_ls_restrained_S_all 1.081
_refine_ls_R_factor_all 0.0578
_refine_ls_R_factor_gt 0.0421
_refine_ls_shift/su_max 0.005
_refine_ls_shift/su_mean 0.000
_refine_ls_structure_factor_coef Fsqd
_refine_ls_weighting_details 'calc w=1/[\s^2^(Fo^2^)+(0.0701P)^2^+1.2797P] where P=(Fo^2^+2Fc^2^)/3'
_refine_ls_weighting_scheme calc
_refine_ls_wR_factor_gt 0.1200
_refine_ls_wR_factor_ref 0.1259
_reflns_number_gt 14001
_reflns_number_total 18299
_reflns_threshold_expression I>2\s(I)
_cod_data_source_file om0701874.cif
_cod_data_source_block ynclsi
_cod_depositor_comments
;
The following automatic conversions were performed:

'_symmetry_cell_setting' value 'Monoclinic' changed to 'monoclinic'
according to /home/saulius/struct/CIF-dictionaries/cif_core.dic
dictionary named 'cif_core.dic' version 2.4.1 from 2010-06-29.

Automatic conversion script
Id: cif_fix_values 1715 2011-07-08 13:25:40Z adriana 
;
_cod_original_sg_symbol_H-M 'P 21/n'
_cod_database_code 4073241

loop_
_symmetry_equiv_pos_as_xyz
'x, y, z'
'-x+1/2, y+1/2, -z+1/2'
'-x, -y, -z'
'x-1/2, -y-1/2, z-1/2'

loop_
_atom_site_label
_atom_site_type_symbol
_atom_site_fract_x
_atom_site_fract_y
_atom_site_fract_z
_atom_site_U_iso_or_equiv
_atom_site_adp_type
_atom_site_occupancy
_atom_site_symmetry_multiplicity
_atom_site_calc_flag
_atom_site_refinement_flags
_atom_site_disorder_assembly
_atom_site_disorder_group
Y1 Y 0.608448(16) 0.002280(8) -0.271295(13) 0.03421(8) Uani 1 1 d . A .
N1 N 0.69745(16) 0.00719(8) -0.34349(13) 0.0436(6) Uani 1 1 d D . .
N2 N 0.64513(17) 0.04649(8) -0.17139(13) 0.0492(6) Uani 1 1 d . . .
N11 N 0.79412(16) -0.05329(8) -0.22959(13) 0.0472(6) Uani 1 1 d . A .
N13 N 0.70971(17) -0.10291(9) -0.21346(14) 0.0523(6) Uani 1 1 d . A .
N21 N 0.53451(19) 0.05576(11) -0.43551(14) 0.0709(9) Uani 1 1 d D . .
N23 N 0.45386(15) 0.08286(7) -0.37269(12) 0.0406(5) Uani 1 1 d . . .
C1 C 0.8260(2) -0.01162(10) -0.24361(19) 0.0541(8) Uani 1 1 d . . .
H1A H 0.8902 -0.0124 -0.2320 0.065 Uiso 1 1 calc R A .
H1B H 0.8093 0.0091 -0.2097 0.065 Uiso 1 1 calc R . .
Si1 Si 0.70865(7) 0.09042(3) -0.16667(5) 0.0628(3) Uani 1 1 d . A .
Si2 Si 0.60532(6) 0.02851(3) -0.10013(5) 0.0555(2) Uani 1 1 d . A .
Cl1 Cl 0.49249(5) -0.05481(2) -0.33072(4) 0.04598(17) Uani 1 1 d . . .
C2 C 0.7906(2) 0.00284(10) -0.3240(2) 0.0527(8) Uani 1 1 d . A .
H2A H 0.8170 0.0303 -0.3310 0.063 Uiso 1 1 calc R . .
H2B H 0.8072 -0.0179 -0.3580 0.063 Uiso 1 1 calc R . .
C3 C 0.6801(4) 0.02385(19) -0.4197(3) 0.0561(13) Uiso 0.65 1 d PD A 1
H3A H 0.7153 0.0081 -0.4479 0.067 Uiso 0.65 1 calc PR A 1
H3B H 0.6976 0.0539 -0.4179 0.067 Uiso 0.65 1 calc PR A 1
C4 C 0.5858(3) 0.02005(15) -0.4594(3) 0.0492(11) Uiso 0.65 1 d PD A 1
H4A H 0.5631 -0.0075 -0.4473 0.059 Uiso 0.65 1 calc PR A 1
H4B H 0.5788 0.0213 -0.5141 0.059 Uiso 0.65 1 calc PR A 1
C3' C 0.6508(5) 0.0071(3) -0.4255(3) 0.0320(16) Uiso 0.35 1 d PD A 2
H3'A H 0.6907 -0.0045 -0.4538 0.038 Uiso 0.35 1 calc PR A 2
H3'B H 0.6007 -0.0123 -0.4328 0.038 Uiso 0.35 1 calc PR A 2
C4' C 0.6189(5) 0.0485(3) -0.4583(5) 0.046(2) Uiso 0.35 1 d PD A 2
H4'A H 0.6082 0.0477 -0.5135 0.056 Uiso 0.35 1 calc PR A 2
H4'B H 0.6614 0.0711 -0.4384 0.056 Uiso 0.35 1 calc PR A 2
C5 C 0.5363(3) 0.06636(15) -0.0618(2) 0.0798(12) Uani 1 1 d . . .
H5A H 0.5728 0.0891 -0.0347 0.120 Uiso 1 1 calc R A .
H5B H 0.5086 0.0513 -0.0277 0.120 Uiso 1 1 calc R . .
H5C H 0.4915 0.0784 -0.1031 0.120 Uiso 1 1 calc R . .
C6 C 0.6923(3) 0.00921(13) -0.01854(19) 0.0702(10) Uani 1 1 d . . .
H6A H 0.7292 -0.0112 -0.0359 0.105 Uiso 1 1 calc R A .
H6B H 0.6656 -0.0044 0.0177 0.105 Uiso 1 1 calc R . .
H6C H 0.7277 0.0332 0.0053 0.105 Uiso 1 1 calc R . .
C7 C 0.5294(2) -0.01688(13) -0.13688(17) 0.0610(9) Uani 1 1 d . . .
H7A H 0.4784 -0.0063 -0.1740 0.091 Uiso 1 1 calc R A .
H7B H 0.5110 -0.0301 -0.0954 0.091 Uiso 1 1 calc R . .
H7C H 0.5594 -0.0378 -0.1603 0.091 Uiso 1 1 calc R . .
C8 C 0.8224(3) 0.08186(15) -0.1081(2) 0.0874(13) Uani 1 1 d . . .
H8A H 0.8205 0.0689 -0.0604 0.131 Uiso 1 1 calc R A .
H8B H 0.8526 0.1091 -0.0988 0.131 Uiso 1 1 calc R . .
H8C H 0.8535 0.0631 -0.1347 0.131 Uiso 1 1 calc R . .
C9 C 0.7176(3) 0.10671(12) -0.2611(2) 0.0697(10) Uani 1 1 d . . .
H9A H 0.7475 0.0846 -0.2821 0.105 Uiso 1 1 calc R A .
H9B H 0.7506 0.1331 -0.2572 0.105 Uiso 1 1 calc R . .
H9C H 0.6593 0.1110 -0.2939 0.105 Uiso 1 1 calc R . .
C10 C 0.6667(4) 0.13737(14) -0.1242(3) 0.0984(16) Uani 1 1 d . . .
H10A H 0.6049 0.1413 -0.1483 0.148 Uiso 1 1 calc R A .
H10B H 0.6990 0.1627 -0.1316 0.148 Uiso 1 1 calc R . .
H10C H 0.6743 0.1326 -0.0705 0.148 Uiso 1 1 calc R . .
C12 C 0.7115(2) -0.05995(10) -0.22317(16) 0.0473(7) Uani 1 1 d . . .
C14 C 0.7885(2) -0.12133(12) -0.21510(19) 0.0599(9) Uani 1 1 d . . .
H14 H 0.8022 -0.1506 -0.2097 0.072 Uiso 1 1 calc R A .
C15 C 0.8415(2) -0.09035(11) -0.22566(18) 0.0562(8) Uani 1 1 d . A .
H15 H 0.8996 -0.0932 -0.2296 0.067 Uiso 1 1 calc R . .
C22 C 0.5179(2) 0.05371(10) -0.36724(16) 0.0483(7) Uani 1 1 d . A .
C24 C 0.4326(2) 0.10246(10) -0.44183(16) 0.0477(7) Uani 1 1 d . A .
H24 H 0.3900 0.1238 -0.4581 0.057 Uiso 1 1 calc R . .
C25 C 0.4835(2) 0.08552(13) -0.48101(18) 0.0644(10) Uani 1 1 d . A .
H25 H 0.4845 0.0925 -0.5308 0.077 Uiso 1 1 calc R . .
C31 C 0.6358(2) -0.12623(11) -0.20374(18) 0.0555(8) Uani 1 1 d . . .
C32 C 0.6176(2) -0.12654(12) -0.1337(2) 0.0635(9) Uani 1 1 d . A .
C33 C 0.5436(3) -0.14859(13) -0.1276(2) 0.0756(12) Uani 1 1 d . . .
H33 H 0.5291 -0.1487 -0.0808 0.091 Uiso 1 1 calc R A .
C34 C 0.4906(3) -0.17029(13) -0.1867(3) 0.0767(12) Uani 1 1 d . A .
C35 C 0.5130(3) -0.17017(12) -0.2540(2) 0.0719(11) Uani 1 1 d . . .
H35 H 0.4779 -0.1855 -0.2947 0.086 Uiso 1 1 calc R A .
C36 C 0.5854(2) -0.14839(11) -0.2648(2) 0.0614(9) Uani 1 1 d . A .
C37 C 0.6756(3) -0.10515(15) -0.0668(2) 0.0794(12) Uani 1 1 d . . .
H37A H 0.7243 -0.1238 -0.0443 0.119 Uiso 1 1 calc R A .
H37B H 0.6425 -0.0990 -0.0300 0.119 Uiso 1 1 calc R . .
H37C H 0.6979 -0.0787 -0.0825 0.119 Uiso 1 1 calc R . .
C38 C 0.4101(3) -0.19282(16) -0.1793(3) 0.1064(18) Uani 1 1 d . . .
H38A H 0.3654 -0.1908 -0.2265 0.160 Uiso 1 1 calc R A .
H38B H 0.3888 -0.1797 -0.1393 0.160 Uiso 1 1 calc R . .
H38C H 0.4237 -0.2226 -0.1672 0.160 Uiso 1 1 calc R . .
C39 C 0.6083(3) -0.14891(13) -0.3383(2) 0.0732(11) Uani 1 1 d . . .
H39A H 0.6221 -0.1202 -0.3513 0.110 Uiso 1 1 calc R A .
H39B H 0.5590 -0.1597 -0.3770 0.110 Uiso 1 1 calc R . .
H39C H 0.6588 -0.1672 -0.3350 0.110 Uiso 1 1 calc R . .
C41 C 0.41318(19) 0.09321(9) -0.31372(15) 0.0426(6) Uani 1 1 d . A .
C42 C 0.3549(2) 0.06475(10) -0.29593(17) 0.0485(7) Uani 1 1 d . . .
C43 C 0.3178(2) 0.07576(12) -0.23774(19) 0.0592(9) Uani 1 1 d . A .
H43 H 0.2788 0.0566 -0.2238 0.071 Uiso 1 1 calc R . .
C44 C 0.3358(2) 0.11372(13) -0.19964(19) 0.0618(9) Uani 1 1 d . . .
C45 C 0.3925(2) 0.14128(12) -0.22061(19) 0.0632(9) Uani 1 1 d . A .
H45 H 0.4053 0.1674 -0.1950 0.076 Uiso 1 1 calc R . .
C46 C 0.4316(2) 0.13195(10) -0.27805(18) 0.0519(8) Uani 1 1 d . . .
C47 C 0.3281(2) 0.02459(11) -0.3392(2) 0.0635(9) Uani 1 1 d . A .
H47A H 0.2786 0.0121 -0.3245 0.095 Uiso 1 1 calc R . .
H47B H 0.3767 0.0046 -0.3284 0.095 Uiso 1 1 calc R . .
H47C H 0.3116 0.0309 -0.3929 0.095 Uiso 1 1 calc R . .
C48 C 0.2943(3) 0.12447(18) -0.1370(2) 0.1007(16) Uani 1 1 d . A .
H48A H 0.3393 0.1333 -0.0929 0.151 Uiso 1 1 calc R . .
H48B H 0.2642 0.0996 -0.1245 0.151 Uiso 1 1 calc R . .
H48C H 0.2526 0.1475 -0.1528 0.151 Uiso 1 1 calc R . .
C49 C 0.4902(3) 0.16343(11) -0.3015(2) 0.0707(10) Uani 1 1 d . A .
H49A H 0.4587 0.1775 -0.3476 0.106 Uiso 1 1 calc R . .
H49B H 0.5410 0.1488 -0.3103 0.106 Uiso 1 1 calc R . .
H49C H 0.5092 0.1845 -0.2619 0.106 Uiso 1 1 calc R . .
Y2 Y 0.921588(16) 0.112590(8) 0.378681(13) 0.03217(8) Uani 1 1 d . . .
Cl2 Cl 1.00472(5) 0.05108(2) 0.33164(4) 0.04190(16) Uani 1 1 d . . .
N3 N 0.82278(16) 0.08413(8) 0.42781(12) 0.0422(5) Uani 1 1 d . . .
N4 N 0.91930(17) 0.18406(8) 0.38703(14) 0.0495(6) Uani 1 1 d . . .
N51 N 0.99931(18) 0.06203(8) 0.54308(14) 0.0511(6) Uani 1 1 d . . .
N53 N 1.09846(17) 0.10826(8) 0.55411(13) 0.0487(6) Uani 1 1 d . . .
N61 N 0.71908(16) 0.10227(8) 0.27109(13) 0.0427(5) Uani 1 1 d . . .
N63 N 0.78538(16) 0.08175(8) 0.19054(13) 0.0449(6) Uani 1 1 d . . .
Si3 Si 0.87828(7) 0.21225(3) 0.44888(6) 0.0645(3) Uani 1 1 d . . .
Si4 Si 0.96190(6) 0.20647(3) 0.32034(5) 0.0507(2) Uani 1 1 d . . .
C011 C 0.9242(2) 0.03491(11) 0.51135(19) 0.0595(9) Uani 1 1 d . . .
H01A H 0.9227 0.0119 0.5473 0.071 Uiso 1 1 calc R . .
H01B H 0.9327 0.0217 0.4652 0.071 Uiso 1 1 calc R . .
C012 C 0.8387(2) 0.05670(11) 0.49308(18) 0.0573(8) Uani 1 1 d . . .
H01C H 0.7924 0.0350 0.4848 0.069 Uiso 1 1 calc R . .
H01D H 0.8343 0.0738 0.5368 0.069 Uiso 1 1 calc R . .
C013 C 0.7305(2) 0.09270(11) 0.40664(16) 0.0492(7) Uani 1 1 d . . .
H01E H 0.7139 0.1063 0.4492 0.059 Uiso 1 1 calc R . .
H01F H 0.6988 0.0656 0.3965 0.059 Uiso 1 1 calc R . .
C014 C 0.7024(2) 0.12069(10) 0.33889(17) 0.0490(7) Uani 1 1 d . . .
H01G H 0.6395 0.1265 0.3299 0.059 Uiso 1 1 calc R . .
H01H H 0.7335 0.1480 0.3493 0.059 Uiso 1 1 calc R . .
C015 C 0.9514(3) 0.25674(14) 0.4945(3) 0.0942(14) Uani 1 1 d . . .
H01I H 1.0102 0.2459 0.5152 0.141 Uiso 1 1 calc R . .
H01J H 0.9293 0.2689 0.5348 0.141 Uiso 1 1 calc R . .
H01K H 0.9528 0.2786 0.4572 0.141 Uiso 1 1 calc R . .
C016 C 0.8592(3) 0.17730(13) 0.5252(2) 0.0787(12) Uani 1 1 d . . .
H01L H 0.8128 0.1572 0.5041 0.118 Uiso 1 1 calc R . .
H01M H 0.8424 0.1946 0.5631 0.118 Uiso 1 1 calc R . .
H01N H 0.9126 0.1618 0.5482 0.118 Uiso 1 1 calc R . .
C017 C 0.7712(3) 0.23816(14) 0.4036(3) 0.0922(14) Uani 1 1 d . . .
H01O H 0.7778 0.2560 0.3621 0.138 Uiso 1 1 calc R . .
H01P H 0.7526 0.2556 0.4406 0.138 Uiso 1 1 calc R . .
H01Q H 0.7274 0.2164 0.3847 0.138 Uiso 1 1 calc R . .
C018 C 1.0532(2) 0.24415(11) 0.3555(2) 0.0693(10) Uani 1 1 d . . .
H01R H 1.0309 0.2699 0.3736 0.104 Uiso 1 1 calc R . .
H01S H 1.0799 0.2514 0.3148 0.104 Uiso 1 1 calc R . .
H01T H 1.0966 0.2310 0.3965 0.104 Uiso 1 1 calc R . .
C019 C 0.8784(2) 0.23439(11) 0.2454(2) 0.0661(10) Uani 1 1 d . . .
H01U H 0.8289 0.2155 0.2263 0.099 Uiso 1 1 calc R . .
H01V H 0.9041 0.2423 0.2044 0.099 Uiso 1 1 calc R . .
H01W H 0.8586 0.2598 0.2663 0.099 Uiso 1 1 calc R . .
C020 C 1.0108(2) 0.16270(10) 0.27518(19) 0.0543(8) Uani 1 1 d . . .
H02A H 1.0607 0.1507 0.3117 0.081 Uiso 1 1 calc R . .
H02B H 1.0299 0.1740 0.2326 0.081 Uiso 1 1 calc R . .
H02C H 0.9673 0.1406 0.2577 0.081 Uiso 1 1 calc R . .
C52 C 1.0229(2) 0.09518(10) 0.50676(16) 0.0460(7) Uani 1 1 d . . .
C54 C 1.1198(2) 0.08359(11) 0.61838(17) 0.0567(9) Uani 1 1 d . . .
H54 H 1.1692 0.0868 0.6594 0.068 Uiso 1 1 calc R . .
C55 C 1.0576(2) 0.05441(11) 0.61145(17) 0.0598(9) Uani 1 1 d . . .
H55 H 1.0541 0.0328 0.6463 0.072 Uiso 1 1 calc R . .
C62 C 0.79988(19) 0.10090(9) 0.25860(15) 0.0403(6) Uani 1 1 d . . .
C64 C 0.6982(2) 0.07123(11) 0.16322(18) 0.0553(8) Uani 1 1 d . . .
H64 H 0.6728 0.0575 0.1171 0.066 Uiso 1 1 calc R . .
C65 C 0.6569(2) 0.08401(11) 0.21404(17) 0.0525(8) Uani 1 1 d . . .
H65 H 0.5968 0.0811 0.2113 0.063 Uiso 1 1 calc R . .
C71 C 1.1512(2) 0.14269(10) 0.54047(17) 0.0514(8) Uani 1 1 d . . .
C72 C 1.1560(2) 0.17969(12) 0.5824(2) 0.0651(10) Uani 1 1 d . . .
C73 C 1.2067(3) 0.21172(12) 0.5690(2) 0.0732(11) Uani 1 1 d . . .
H73 H 1.2114 0.2366 0.5985 0.088 Uiso 1 1 calc R . .
C74 C 1.2518(2) 0.20958(11) 0.5141(2) 0.0682(10) Uani 1 1 d . . .
C75 C 1.2474(2) 0.17175(11) 0.4738(2) 0.0624(9) Uani 1 1 d . . .
H75 H 1.2784 0.1695 0.4363 0.075 Uiso 1 1 calc R . .
C76 C 1.1988(2) 0.13735(10) 0.48711(17) 0.0501(8) Uani 1 1 d . . .
C77 C 1.1089(3) 0.18381(13) 0.6435(2) 0.0863(13) Uani 1 1 d . . .
H77A H 1.1459 0.1730 0.6906 0.129 Uiso 1 1 calc R . .
H77B H 1.0549 0.1674 0.6300 0.129 Uiso 1 1 calc R . .
H77C H 1.0954 0.2136 0.6495 0.129 Uiso 1 1 calc R . .
C78 C 1.3053(3) 0.24605(14) 0.4964(3) 0.1020(16) Uani 1 1 d . . .
H78A H 1.2678 0.2707 0.4812 0.153 Uiso 1 1 calc R . .
H78B H 1.3312 0.2379 0.4556 0.153 Uiso 1 1 calc R . .
H78C H 1.3514 0.2531 0.5409 0.153 Uiso 1 1 calc R . .
C79 C 1.2018(2) 0.09616(11) 0.44725(18) 0.0557(8) Uani 1 1 d . . .
H79A H 1.2138 0.0731 0.4838 0.084 Uiso 1 1 calc R . .
H79B H 1.2478 0.0973 0.4206 0.084 Uiso 1 1 calc R . .
H79C H 1.1458 0.0912 0.4114 0.084 Uiso 1 1 calc R . .
C81 C 0.85163(19) 0.07339(10) 0.15150(15) 0.0429(7) Uani 1 1 d . . .
C82 C 0.8786(2) 0.10612(10) 0.11236(16) 0.0499(8) Uani 1 1 d . . .
C83 C 0.9458(2) 0.09755(12) 0.07915(17) 0.0559(8) Uani 1 1 d . . .
H83 H 0.9668 0.1198 0.0539 0.067 Uiso 1 1 calc R . .
C84 C 0.9836(2) 0.05785(12) 0.08125(17) 0.0531(8) Uani 1 1 d . . .
C85 C 0.9516(2) 0.02588(11) 0.11785(16) 0.0509(8) Uani 1 1 d . . .
H85 H 0.9752 -0.0017 0.1184 0.061 Uiso 1 1 calc R . .
C86 C 0.8860(2) 0.03286(10) 0.15390(15) 0.0464(7) Uani 1 1 d . . .
C87 C 0.8365(3) 0.14812(11) 0.1041(2) 0.0650(9) Uani 1 1 d . . .
H87A H 0.8722 0.1683 0.0848 0.097 Uiso 1 1 calc R . .
H87B H 0.8305 0.1578 0.1529 0.097 Uiso 1 1 calc R . .
H87C H 0.7790 0.1461 0.0692 0.097 Uiso 1 1 calc R . .
C88 C 1.0576(3) 0.05010(14) 0.0447(2) 0.0731(11) Uani 1 1 d . . .
H88A H 1.0730 0.0201 0.0485 0.110 Uiso 1 1 calc R . .
H88B H 1.1081 0.0669 0.0702 0.110 Uiso 1 1 calc R . .
H88C H 1.0395 0.0583 -0.0080 0.110 Uiso 1 1 calc R . .
C89 C 0.8527(2) -0.00285(10) 0.19239(18) 0.0570(8) Uani 1 1 d . . .
H89A H 0.7979 -0.0133 0.1603 0.086 Uiso 1 1 calc R . .
H89B H 0.8430 0.0072 0.2398 0.086 Uiso 1 1 calc R . .
H89C H 0.8954 -0.0258 0.2022 0.086 Uiso 1 1 calc R . .

loop_
_atom_site_aniso_label
_atom_site_aniso_U_11
_atom_site_aniso_U_22
_atom_site_aniso_U_33
_atom_site_aniso_U_23
_atom_site_aniso_U_13
_atom_site_aniso_U_12
Y1 0.03359(14) 0.04428(15) 0.02208(12) 0.00148(10) 0.00202(10) 0.00179(11)
N1 0.0445(14) 0.0489(14) 0.0374(13) 0.0056(10) 0.0104(11) 0.0087(11)
N2 0.0542(15) 0.0577(16) 0.0316(12) -0.0061(11) 0.0031(11) 0.0049(12)
N11 0.0443(14) 0.0517(15) 0.0404(13) -0.0001(11) 0.0013(11) 0.0073(12)
N13 0.0524(16) 0.0564(16) 0.0444(14) 0.0126(12) 0.0053(12) 0.0065(13)
N21 0.0629(18) 0.118(3) 0.0279(13) 0.0036(15) 0.0042(12) 0.0417(18)
N23 0.0432(13) 0.0401(13) 0.0359(12) -0.0021(10) 0.0051(10) 0.0034(10)
C1 0.0382(17) 0.0519(19) 0.067(2) -0.0104(16) 0.0037(15) 0.0005(14)
Si1 0.0763(7) 0.0557(6) 0.0509(5) -0.0131(4) 0.0059(5) -0.0048(5)
Si2 0.0597(6) 0.0748(6) 0.0274(4) -0.0036(4) 0.0025(4) 0.0074(5)
Cl1 0.0424(4) 0.0573(4) 0.0343(3) 0.0020(3) 0.0023(3) -0.0035(3)
C2 0.0476(18) 0.0456(18) 0.068(2) 0.0048(15) 0.0214(16) 0.0007(14)
C5 0.094(3) 0.102(3) 0.047(2) -0.005(2) 0.024(2) 0.021(3)
C6 0.078(3) 0.085(3) 0.0384(18) -0.0035(17) -0.0026(17) 0.005(2)
C7 0.059(2) 0.089(3) 0.0319(16) 0.0044(16) 0.0056(15) -0.0056(19)
C8 0.082(3) 0.096(3) 0.071(3) -0.017(2) -0.006(2) -0.028(2)
C9 0.083(3) 0.054(2) 0.072(2) -0.0038(18) 0.018(2) -0.0055(19)
C10 0.151(5) 0.064(3) 0.086(3) -0.023(2) 0.041(3) -0.001(3)
C12 0.0505(18) 0.0555(19) 0.0323(14) 0.0048(13) 0.0038(13) 0.0038(14)
C14 0.063(2) 0.055(2) 0.057(2) 0.0089(16) 0.0079(17) 0.0142(17)
C15 0.0497(19) 0.061(2) 0.0525(19) -0.0006(16) 0.0028(15) 0.0119(16)
C22 0.0486(18) 0.0578(19) 0.0340(15) -0.0035(13) 0.0023(13) 0.0117(15)
C24 0.0527(18) 0.0479(17) 0.0371(15) 0.0051(13) 0.0010(13) 0.0052(14)
C25 0.059(2) 0.095(3) 0.0343(16) 0.0124(17) 0.0022(15) 0.020(2)
C31 0.061(2) 0.0523(19) 0.0493(18) 0.0196(15) 0.0073(16) 0.0077(16)
C32 0.069(2) 0.066(2) 0.051(2) 0.0254(17) 0.0076(17) 0.0070(19)
C33 0.082(3) 0.077(3) 0.068(3) 0.040(2) 0.020(2) 0.013(2)
C34 0.068(3) 0.067(2) 0.086(3) 0.039(2) 0.003(2) 0.000(2)
C35 0.070(3) 0.055(2) 0.079(3) 0.0180(19) -0.002(2) 0.0020(18)
C36 0.066(2) 0.051(2) 0.058(2) 0.0150(16) -0.0019(17) 0.0039(17)
C37 0.086(3) 0.105(3) 0.044(2) 0.020(2) 0.0119(19) 0.015(2)
C38 0.080(3) 0.094(3) 0.141(5) 0.064(3) 0.021(3) -0.005(3)
C39 0.084(3) 0.073(3) 0.054(2) -0.0001(18) 0.0009(19) 0.005(2)
C41 0.0445(16) 0.0428(16) 0.0375(15) 0.0012(12) 0.0048(12) 0.0065(13)
C42 0.0445(17) 0.0481(17) 0.0497(17) 0.0052(14) 0.0063(14) 0.0080(14)
C43 0.058(2) 0.067(2) 0.0518(19) 0.0173(17) 0.0130(16) 0.0092(17)
C44 0.062(2) 0.081(3) 0.0420(18) 0.0021(17) 0.0126(16) 0.0180(19)
C45 0.068(2) 0.064(2) 0.055(2) -0.0147(17) 0.0104(18) 0.0099(18)
C46 0.0557(19) 0.0478(18) 0.0518(18) -0.0043(14) 0.0128(15) 0.0063(15)
C47 0.0498(19) 0.050(2) 0.092(3) -0.0037(18) 0.0198(19) -0.0034(16)
C48 0.114(4) 0.140(4) 0.059(3) 0.004(3) 0.041(3) 0.037(3)
C49 0.079(3) 0.047(2) 0.091(3) -0.0182(19) 0.029(2) -0.0087(18)
Y2 0.03659(14) 0.02985(13) 0.02673(13) 0.00116(9) 0.00179(10) 0.00050(10)
Cl2 0.0456(4) 0.0396(4) 0.0374(3) -0.0001(3) 0.0048(3) 0.0040(3)
N3 0.0460(14) 0.0455(14) 0.0324(12) 0.0040(10) 0.0046(10) -0.0030(11)
N4 0.0551(16) 0.0365(13) 0.0500(15) -0.0027(11) 0.0001(12) 0.0014(11)
N51 0.0624(17) 0.0470(15) 0.0372(13) 0.0061(11) 0.0004(12) 0.0068(13)
N53 0.0577(16) 0.0464(14) 0.0349(13) -0.0046(10) -0.0015(11) 0.0058(12)
N61 0.0431(14) 0.0449(13) 0.0365(12) -0.0016(10) 0.0033(10) -0.0020(11)
N63 0.0430(14) 0.0535(15) 0.0338(12) -0.0015(11) 0.0018(10) -0.0047(11)
Si3 0.0776(7) 0.0457(5) 0.0671(6) -0.0157(5) 0.0123(5) 0.0040(5)
Si4 0.0546(5) 0.0343(4) 0.0549(5) 0.0056(4) -0.0015(4) -0.0009(4)
C011 0.074(2) 0.0486(19) 0.0506(19) 0.0108(15) 0.0048(17) -0.0028(17)
C012 0.062(2) 0.062(2) 0.0465(18) 0.0097(15) 0.0109(16) -0.0064(17)
C013 0.0471(18) 0.062(2) 0.0405(16) -0.0053(14) 0.0139(13) -0.0028(15)
C014 0.0424(16) 0.0520(18) 0.0504(18) -0.0061(14) 0.0076(14) 0.0024(14)
C015 0.116(4) 0.067(3) 0.099(3) -0.040(2) 0.027(3) -0.011(3)
C016 0.107(3) 0.070(3) 0.065(2) -0.023(2) 0.033(2) 0.003(2)
C017 0.091(3) 0.070(3) 0.117(4) -0.012(3) 0.030(3) 0.028(2)
C018 0.068(2) 0.0470(19) 0.082(3) 0.0080(18) -0.001(2) -0.0086(17)
C019 0.073(2) 0.0482(19) 0.065(2) 0.0083(16) -0.0043(18) 0.0070(17)
C020 0.0554(19) 0.0474(18) 0.0581(19) 0.0124(15) 0.0106(16) -0.0005(15)
C52 0.0540(18) 0.0414(16) 0.0378(15) -0.0034(13) 0.0023(13) 0.0041(13)
C54 0.067(2) 0.054(2) 0.0371(16) -0.0033(14) -0.0093(15) 0.0159(17)
C55 0.077(2) 0.055(2) 0.0384(17) 0.0060(14) -0.0035(16) 0.0140(18)
C62 0.0451(16) 0.0385(15) 0.0330(14) 0.0033(11) 0.0018(12) -0.0008(12)
C64 0.0445(18) 0.073(2) 0.0428(17) -0.0094(16) 0.0012(14) -0.0103(16)
C65 0.0402(17) 0.069(2) 0.0440(17) -0.0032(15) 0.0022(14) -0.0065(15)
C71 0.0533(19) 0.0464(17) 0.0442(17) -0.0070(14) -0.0069(14) 0.0015(14)
C72 0.066(2) 0.059(2) 0.059(2) -0.0195(17) -0.0053(17) -0.0007(18)
C73 0.071(3) 0.057(2) 0.077(3) -0.0232(19) -0.007(2) -0.0039(19)
C74 0.057(2) 0.049(2) 0.082(3) -0.0021(18) -0.0136(19) -0.0097(16)
C75 0.054(2) 0.061(2) 0.061(2) 0.0008(17) -0.0069(16) -0.0010(16)
C76 0.0449(17) 0.0459(17) 0.0478(17) -0.0039(14) -0.0103(14) 0.0004(14)
C77 0.113(4) 0.067(3) 0.074(3) -0.033(2) 0.015(2) 0.002(2)
C78 0.098(3) 0.065(3) 0.130(4) -0.004(3) 0.005(3) -0.025(3)
C79 0.0531(19) 0.0562(19) 0.0531(19) -0.0106(15) 0.0045(15) 0.0005(16)
C81 0.0429(16) 0.0539(18) 0.0286(13) -0.0018(12) 0.0029(12) -0.0068(13)
C82 0.0526(19) 0.0578(19) 0.0344(15) -0.0002(13) 0.0017(13) -0.0072(15)
C83 0.059(2) 0.069(2) 0.0372(16) 0.0038(15) 0.0075(15) -0.0176(17)
C84 0.0487(18) 0.072(2) 0.0358(16) -0.0096(15) 0.0062(13) -0.0121(16)
C85 0.0493(18) 0.060(2) 0.0386(16) -0.0094(14) 0.0021(14) -0.0049(15)
C86 0.0493(17) 0.0547(18) 0.0303(14) -0.0050(13) 0.0010(12) -0.0085(14)
C87 0.077(2) 0.062(2) 0.052(2) 0.0114(17) 0.0093(18) -0.0022(19)
C88 0.067(2) 0.104(3) 0.050(2) -0.016(2) 0.0194(18) -0.010(2)
C89 0.067(2) 0.0540(19) 0.0458(18) -0.0033(15) 0.0065(16) -0.0121(16)

loop_
_atom_type_symbol
_atom_type_description
_atom_type_scat_dispersion_real
_atom_type_scat_dispersion_imag
_atom_type_scat_source
C C 0.0033 0.0016 'International Tables Vol C Tables 4.2.6.8 and 6.1.1.4'
H H 0.0000 0.0000 'International Tables Vol C Tables 4.2.6.8 and 6.1.1.4'
N N 0.0061 0.0033 'International Tables Vol C Tables 4.2.6.8 and 6.1.1.4'
Cl Cl 0.1484 0.1585 'International Tables Vol C Tables 4.2.6.8 and 6.1.1.4'
Y Y -2.7962 3.5667 'International Tables Vol C Tables 4.2.6.8 and 6.1.1.4'
Si Si 0.0817 0.0704 'International Tables Vol C Tables 4.2.6.8 and 6.1.1.4'

loop_
_geom_angle_atom_site_label_1
_geom_angle_atom_site_label_2
_geom_angle_atom_site_label_3
_geom_angle
N1 Y1 N2 112.29(9)
N1 Y1 C22 82.56(9)
N2 Y1 C22 98.93(9)
N1 Y1 C12 79.06(9)
N2 Y1 C12 100.36(9)
C22 Y1 C12 157.26(9)
N1 Y1 Cl1 106.88(7)
N2 Y1 Cl1 140.82(7)
C22 Y1 Cl1 86.23(7)
C12 Y1 Cl1 86.41(7)
C2 N1 C3 102.0(3)
C2 N1 C3' 117.7(4)
C2 N1 Y1 128.73(19)
C3 N1 Y1 128.3(3)
C3' N1 Y1 112.5(3)
Si2 N2 Si1 124.43(15)
Si2 N2 Y1 110.75(13)
Si1 N2 Y1 124.75(14)
C12 N11 C15 112.8(3)
C12 N11 C1 122.7(3)
C15 N11 C1 124.4(3)
C12 N13 C14 111.3(3)
C12 N13 C31 124.7(3)
C14 N13 C31 124.0(3)
C22 N21 C25 112.1(3)
C22 N21 C4 118.6(3)
C25 N21 C4 127.3(3)
C22 N21 C4' 130.1(4)
C25 N21 C4' 111.0(4)
C22 N23 C24 112.2(2)
C22 N23 C41 124.8(2)
C24 N23 C41 123.0(2)
N11 C1 C2 112.7(3)
N2 Si1 C9 111.23(15)
N2 Si1 C8 112.58(17)
C9 Si1 C8 106.8(2)
N2 Si1 C10 113.33(19)
C9 Si1 C10 107.0(2)
C8 Si1 C10 105.4(2)
N2 Si2 C6 112.87(17)
N2 Si2 C5 116.53(17)
C6 Si2 C5 106.75(18)
N2 Si2 C7 107.83(13)
C6 Si2 C7 108.50(18)
C5 Si2 C7 103.76(19)
N1 C2 C1 112.2(3)
N1 C3 C4 111.3(4)
C3 C4 N21 110.0(4)
C4' C3' N1 116.3(6)
C3' C4' N21 104.9(6)
N11 C12 N13 102.5(3)
N11 C12 Y1 113.3(2)
N13 C12 Y1 140.4(2)
C15 C14 N13 107.5(3)
C14 C15 N11 105.8(3)
N21 C22 N23 102.6(2)
N21 C22 Y1 117.8(2)
N23 C22 Y1 139.6(2)
C25 C24 N23 106.3(3)
C24 C25 N21 106.8(3)
C32 C31 C36 122.3(3)
C32 C31 N13 119.1(3)
C36 C31 N13 118.6(3)
C31 C32 C33 117.0(4)
C31 C32 C37 122.0(3)
C33 C32 C37 120.9(4)
C34 C33 C32 122.9(4)
C35 C34 C33 117.8(4)
C35 C34 C38 120.3(4)
C33 C34 C38 121.9(5)
C34 C35 C36 122.7(4)
C31 C36 C35 117.3(4)
C31 C36 C39 121.2(3)
C35 C36 C39 121.5(4)
C46 C41 C42 122.2(3)
C46 C41 N23 118.6(3)
C42 C41 N23 119.1(3)
C41 C42 C43 117.3(3)
C41 C42 C47 122.5(3)
C43 C42 C47 120.1(3)
C44 C43 C42 122.3(3)
C45 C44 C43 118.2(3)
C45 C44 C48 121.1(4)
C43 C44 C48 120.7(4)
C44 C45 C46 122.0(3)
C41 C46 C45 117.9(3)
C41 C46 C49 121.4(3)
C45 C46 C49 120.6(3)
N3 Y2 N4 110.81(9)
N3 Y2 C52 83.09(9)
N4 Y2 C52 99.70(9)
N3 Y2 C62 80.56(9)
N4 Y2 C62 100.38(9)
C52 Y2 C62 157.58(9)
N3 Y2 Cl2 107.84(7)
N4 Y2 Cl2 141.34(7)
C52 Y2 Cl2 83.92(7)
C62 Y2 Cl2 86.60(7)
C013 N3 C012 106.8(2)
C013 N3 Y2 126.51(18)
C012 N3 Y2 126.4(2)
Si4 N4 Si3 123.85(15)
Si4 N4 Y2 110.47(13)
Si3 N4 Y2 125.66(14)
C52 N51 C55 112.5(3)
C52 N51 C011 123.8(2)
C55 N51 C011 123.5(3)
C52 N53 C54 111.4(3)
C52 N53 C71 125.4(3)
C54 N53 C71 123.2(3)
C62 N61 C65 112.5(2)
C62 N61 C014 122.6(2)
C65 N61 C014 124.8(3)
C62 N63 C64 111.2(3)
C62 N63 C81 124.6(2)
C64 N63 C81 124.2(2)
N4 Si3 C016 110.95(15)
N4 Si3 C015 113.13(18)
C016 Si3 C015 107.6(2)
N4 Si3 C017 112.74(17)
C016 Si3 C017 106.9(2)
C015 Si3 C017 105.1(2)
N4 Si4 C018 115.56(16)
N4 Si4 C019 113.06(16)
C018 Si4 C019 107.45(16)
N4 Si4 C020 107.39(13)
C018 Si4 C020 104.57(17)
C019 Si4 C020 108.27(16)
N51 C011 C012 115.2(3)
N3 C012 C011 115.0(3)
N3 C013 C014 113.7(3)
N61 C014 C013 113.4(3)
N51 C52 N53 103.2(2)
N51 C52 Y2 115.9(2)
N53 C52 Y2 140.9(2)
C55 C54 N53 106.9(3)
C54 C55 N51 106.1(3)
N63 C62 N61 102.9(2)
N63 C62 Y2 140.7(2)
N61 C62 Y2 112.70(18)
C65 C64 N63 107.1(3)
C64 C65 N61 106.2(3)
C72 C71 C76 122.0(3)
C72 C71 N53 119.4(3)
C76 C71 N53 118.5(3)
C73 C72 C71 118.5(4)
C73 C72 C77 120.1(3)
C71 C72 C77 121.3(4)
C72 C73 C74 122.6(3)
C73 C74 C75 117.7(4)
C73 C74 C78 122.9(4)
C75 C74 C78 119.4(4)
C76 C75 C74 122.0(4)
C75 C76 C71 117.0(3)
C75 C76 C79 120.2(3)
C71 C76 C79 122.7(3)
C86 C81 C82 122.2(3)
C86 C81 N63 118.9(3)
C82 C81 N63 118.9(3)
C83 C82 C81 117.3(3)
C83 C82 C87 120.7(3)
C81 C82 C87 122.1(3)
C82 C83 C84 122.8(3)
C85 C84 C83 117.7(3)
C85 C84 C88 121.5(3)
C83 C84 C88 120.9(3)
C84 C85 C86 122.1(3)
C81 C86 C85 117.9(3)
C81 C86 C89 121.8(3)
C85 C86 C89 120.3(3)

loop_
_geom_bond_atom_site_label_1
_geom_bond_atom_site_label_2
_geom_bond_distance
Y1 N1 2.183(2)
Y1 N2 2.273(2)
Y1 C22 2.565(3)
Y1 C12 2.574(3)
Y1 Cl1 2.6185(8)
N1 C2 1.441(4)
N1 C3 1.463(5)
N1 C3' 1.510(6)
N2 Si2 1.698(3)
N2 Si1 1.709(3)
N11 C12 1.367(4)
N11 C15 1.387(4)
N11 C1 1.459(4)
N13 C12 1.373(4)
N13 C14 1.390(4)
N13 C31 1.439(4)
N21 C22 1.354(4)
N21 C25 1.382(4)
N21 C4 1.523(5)
N21 C4' 1.524(6)
N23 C22 1.360(4)
N23 C24 1.384(4)
N23 C41 1.439(4)
C1 C2 1.520(5)
Si1 C9 1.860(4)
Si1 C8 1.881(4)
Si1 C10 1.881(4)
Si2 C6 1.874(4)
Si2 C5 1.881(4)
Si2 C7 1.890(4)
C3 C4 1.502(7)
C3' C4' 1.477(11)
C14 C15 1.340(5)
C24 C25 1.328(5)
C31 C32 1.396(5)
C31 C36 1.397(5)
C32 C33 1.398(5)
C32 C37 1.505(5)
C33 C34 1.382(6)
C34 C35 1.377(6)
C34 C38 1.503(6)
C35 C36 1.399(5)
C36 C39 1.495(5)
C41 C46 1.388(4)
C41 C42 1.391(4)
C42 C43 1.396(5)
C42 C47 1.505(5)
C43 C44 1.386(5)
C44 C45 1.379(5)
C44 C48 1.510(5)
C45 C46 1.391(5)
C46 C49 1.502(5)
Y2 N3 2.198(2)
Y2 N4 2.268(2)
Y2 C52 2.566(3)
Y2 C62 2.578(3)
Y2 Cl2 2.6227(7)
N3 C013 1.448(4)
N3 C012 1.456(4)
N4 Si4 1.704(3)
N4 Si3 1.705(3)
N51 C52 1.349(4)
N51 C55 1.388(4)
N51 C011 1.468(4)
N53 C52 1.361(4)
N53 C54 1.390(4)
N53 C71 1.437(4)
N61 C62 1.364(4)
N61 C65 1.378(4)
N61 C014 1.465(4)
N63 C62 1.362(3)
N63 C64 1.393(4)
N63 C81 1.445(4)
Si3 C016 1.876(4)
Si3 C015 1.885(4)
Si3 C017 1.887(4)
Si4 C018 1.865(3)
Si4 C019 1.882(3)
Si4 C020 1.884(3)
C011 C012 1.487(5)
C013 C014 1.507(4)
C54 C55 1.336(5)
C64 C65 1.337(5)
C71 C72 1.395(4)
C71 C76 1.397(5)
C72 C73 1.357(6)
C72 C77 1.511(6)
C73 C74 1.385(6)
C74 C75 1.402(5)
C74 C78 1.518(6)
C75 C76 1.393(5)
C76 C79 1.504(4)
C81 C86 1.391(4)
C81 C82 1.392(4)
C82 C83 1.387(5)
C82 C87 1.479(5)
C83 C84 1.390(5)
C84 C85 1.384(5)
C84 C88 1.518(5)
C85 C86 1.391(4)
C86 C89 1.502(4)
